data_1518297
loop_
_publ_author_name
'Luo, Liang'
'Wu, Di'
'Li, Wei'
'Zhang, Shuai'
'Ma, Yuanhong'
'Yan, Su'
'You, Jingsong'

_publ_section_title
;
 Regioselective Decarboxylative Direct C-H Arylation of Boron
 Dipyrromethenes (BODIPYs) at 2,6-Positions: A Facile Access to a
 Diversity-Oriented BODIPY Library.
;
_journal_issue 23
_journal_name_full 'Organic letters'
_journal_page_first 6080
_journal_paper_doi 10.1021/ol502883x
_journal_volume 16
_journal_year 2014
_chemical_formula_moiety 'C21 H14 B F2 N3'
_chemical_formula_sum 'C21 H14 B F2 N3'
_chemical_formula_weight 357.16
_chemical_name_systematic
;
 ?
;
_space_group_crystal_system triclinic
_space_group_IT_number 2
_space_group_name_Hall '-P 1'
_space_group_name_H-M_alt 'P -1'
_symmetry_space_group_name_Hall '-P 1'
_symmetry_space_group_name_H-M 'P -1'
_atom_sites_solution_hydrogens geom
_atom_sites_solution_primary iterative
_audit_creation_date 2014-10-31
_audit_creation_method
;
Olex2 1.2
(compiled 2014.09.19 svn.r3010 for OlexSys, GUI svn.r4874)
;
_cell_angle_alpha 64.953(11)
_cell_angle_beta 82.314(8)
_cell_angle_gamma 87.201(7)
_cell_formula_units_Z 2
_cell_length_a 6.3291(5)
_cell_length_b 11.9237(12)
_cell_length_c 12.5356(15)
_cell_measurement_reflns_used 1876
_cell_measurement_temperature 293(2)
_cell_measurement_theta_max 69.5940
_cell_measurement_theta_min 4.3150
_cell_volume 849.32(17)
_computing_cell_refinement
;
CrysAlisPro, Agilent Technologies,
Version 1.171.37.33 (release 27-03-2014 CrysAlis171 .NET)
(compiled Mar 27 2014,17:12:48)
;
_computing_data_collection
;
CrysAlisPro, Agilent Technologies,
Version 1.171.37.33 (release 27-03-2014 CrysAlis171 .NET)
(compiled Mar 27 2014,17:12:48)
;
_computing_data_reduction
;
CrysAlisPro, Agilent Technologies,
Version 1.171.37.33 (release 27-03-2014 CrysAlis171 .NET)
(compiled Mar 27 2014,17:12:48)
;
_computing_molecular_graphics 'Olex2 (Dolomanov et al., 2009)'
_computing_publication_material 'Olex2 (Dolomanov et al., 2009)'
_computing_structure_refinement 'ShelXL (Sheldrick, 2008)'
_computing_structure_solution 'olex2.solve (Bourhis et al., 2013)'
_diffrn_ambient_temperature 293(2)
_diffrn_detector 'CCD plate'
_diffrn_detector_area_resol_mean 15.9595
_diffrn_detector_type EosS2
_diffrn_measured_fraction_theta_full 0.986
_diffrn_measured_fraction_theta_max 0.999
_diffrn_measurement_details
;
  1 omega  -35.00   66.00   1.0000    5.0000
omega____ theta____ kappa____ phi______ frames
    -       36.4171  -19.0000 -150.0000 101

  2 omega  -31.00   63.00   1.0000    5.0000
omega____ theta____ kappa____ phi______ frames
    -       36.4171  -77.0000   30.0000 94

  3 omega    1.00   75.00   1.0000    5.0000
omega____ theta____ kappa____ phi______ frames
    -       36.4171  -99.0000  -60.0000 74

  4 omega  -31.00   63.00   1.0000    5.0000
omega____ theta____ kappa____ phi______ frames
    -       36.4171  -77.0000  150.0000 94

  5 omega  -31.00   53.00   1.0000    5.0000
omega____ theta____ kappa____ phi______ frames
    -       36.4171  -57.0000 -150.0000 84

  6 omega   20.00  104.00   1.0000    5.0000
omega____ theta____ kappa____ phi______ frames
    -       36.4171   57.0000    0.0000 84

  7 omega  -31.00   53.00   1.0000    5.0000
omega____ theta____ kappa____ phi______ frames
    -       36.4171  -57.0000   90.0000 84

  8 omega   41.00  126.00   1.0000    5.0000
omega____ theta____ kappa____ phi______ frames
    -      108.0000  -61.0000    0.0000 85

  9 omega   38.00   91.00   1.0000    5.0000
omega____ theta____ kappa____ phi______ frames
    -      108.0000  -30.0000  -60.0000 53

 10 omega   39.00  109.00   1.0000    5.0000
omega____ theta____ kappa____ phi______ frames
    -      108.0000  -94.0000  -60.0000 70

 11 omega   40.00   98.00   1.0000    5.0000
omega____ theta____ kappa____ phi______ frames
    -      108.0000  -45.0000   90.0000 58

 12 omega   40.00   98.00   1.0000    5.0000
omega____ theta____ kappa____ phi______ frames
    -      108.0000  -45.0000 -120.0000 58

 13 omega   38.00   91.00   1.0000    5.0000
omega____ theta____ kappa____ phi______ frames
    -      108.0000  -30.0000  120.0000 53

 14 omega   39.00  177.00   1.0000    5.0000
omega____ theta____ kappa____ phi______ frames
    -      108.0000    0.0000  -30.0000 138

 15 omega   87.00  178.00   1.0000    5.0000
omega____ theta____ kappa____ phi______ frames
    -      108.0000   30.0000    0.0000 91

 16 omega   38.00  116.00   1.0000    5.0000
omega____ theta____ kappa____ phi______ frames
    -      108.0000 -111.0000   90.0000 78

 17 omega   40.00   98.00   1.0000    5.0000
omega____ theta____ kappa____ phi______ frames
    -      108.0000  -45.0000 -180.0000 58

 18 omega   38.00   91.00   1.0000    5.0000
omega____ theta____ kappa____ phi______ frames
    -      108.0000  -30.0000   30.0000 53

 19 omega   41.00  126.00   1.0000    5.0000
omega____ theta____ kappa____ phi______ frames
    -      108.0000  -61.0000  -90.0000 85

 20 omega   39.00  109.00   1.0000    5.0000
omega____ theta____ kappa____ phi______ frames
    -      108.0000  -94.0000 -150.0000 70

 21 omega   38.00  116.00   1.0000    5.0000
omega____ theta____ kappa____ phi______ frames
    -      108.0000 -111.0000 -180.0000 78

 22 omega   20.00  104.00   1.0000    5.0000
omega____ theta____ kappa____ phi______ frames
    -       36.4171   57.0000 -120.0000 84

 23 omega   10.00  104.00   1.0000    5.0000
omega____ theta____ kappa____ phi______ frames
    -       36.4171   77.0000   60.0000 94

 24 omega   20.00  104.00   1.0000    5.0000
omega____ theta____ kappa____ phi______ frames
    -       36.4171   57.0000  150.0000 84

 25 omega   10.00  104.00   1.0000    5.0000
omega____ theta____ kappa____ phi______ frames
    -       36.4171   77.0000 -180.0000 94

 26 omega  -35.00   66.00   1.0000    5.0000
omega____ theta____ kappa____ phi______ frames
    -       36.4171  -19.0000  -60.0000 101

 27 omega   20.00  104.00   1.0000    5.0000
omega____ theta____ kappa____ phi______ frames
    -       36.4171   57.0000   30.0000 84

 28 omega   20.00  104.00   1.0000    5.0000
omega____ theta____ kappa____ phi______ frames
    -       36.4171   57.0000  -60.0000 84

 29 omega   70.00  178.00   1.0000    5.0000
omega____ theta____ kappa____ phi______ frames
    -      108.0000   15.0000  120.0000 108
;
_diffrn_measurement_device 'four-circle diffractometer'
_diffrn_measurement_device_type 'New Gemini, Dual, Cu at zero, EosS2'
_diffrn_measurement_method '\w scans'
_diffrn_orient_matrix_UB_11 0.0220354000
_diffrn_orient_matrix_UB_12 -0.0308997000
_diffrn_orient_matrix_UB_13 -0.1084909000
_diffrn_orient_matrix_UB_21 0.0118176000
_diffrn_orient_matrix_UB_22 0.1392047000
_diffrn_orient_matrix_UB_23 -0.0831363000
_diffrn_orient_matrix_UB_31 0.2443480000
_diffrn_orient_matrix_UB_32 -0.0027029000
_diffrn_orient_matrix_UB_33 -0.0033685000
_diffrn_radiation_monochromator graphite
_diffrn_radiation_probe x-ray
_diffrn_radiation_type CuK\a
_diffrn_radiation_wavelength 1.54184
_diffrn_reflns_av_R_equivalents 0.0468
_diffrn_reflns_av_unetI/netI 0.0512
_diffrn_reflns_Laue_measured_fraction_full 0.986
_diffrn_reflns_Laue_measured_fraction_max 0.999
_diffrn_reflns_limit_h_max 7
_diffrn_reflns_limit_h_min -5
_diffrn_reflns_limit_k_max 14
_diffrn_reflns_limit_k_min -14
_diffrn_reflns_limit_l_max 14
_diffrn_reflns_limit_l_min -14
_diffrn_reflns_number 9031
_diffrn_reflns_point_group_measured_fraction_full 0.986
_diffrn_reflns_point_group_measured_fraction_max 0.999
_diffrn_reflns_theta_full 67.684
_diffrn_reflns_theta_max 67.080
_diffrn_reflns_theta_min 4.315
_diffrn_source 'Enhance (Cu) X-ray Source'
_exptl_absorpt_coefficient_mu 0.813
_exptl_absorpt_correction_T_max 1.00000
_exptl_absorpt_correction_T_min 0.91569
_exptl_absorpt_correction_type multi-scan
_exptl_absorpt_process_details
;
CrysAlisPro, Agilent Technologies,
Version 1.171.37.33 (release 27-03-2014 CrysAlis171 .NET)
(compiled Mar 27 2014,17:12:48)
Empirical absorption correction using spherical harmonics,
 implemented in SCALE3 ABSPACK scaling algorithm.
;
_exptl_crystal_colour 'clear reddish red'
_exptl_crystal_colour_lustre clear
_exptl_crystal_colour_modifier reddish
_exptl_crystal_colour_primary red
_exptl_crystal_density_diffrn 1.397
_exptl_crystal_description
;
;
_exptl_crystal_F_000 368
_exptl_crystal_size_max 0.4
_exptl_crystal_size_mid 0.1
_exptl_crystal_size_min 0.1
_refine_diff_density_max 0.174
_refine_diff_density_min -0.293
_refine_diff_density_rms 0.053
_refine_ls_extinction_method none
_refine_ls_goodness_of_fit_ref 1.009
_refine_ls_hydrogen_treatment constr
_refine_ls_matrix_type full
_refine_ls_number_parameters 244
_refine_ls_number_reflns 3031
_refine_ls_number_restraints 0
_refine_ls_restrained_S_all 1.009
_refine_ls_R_factor_all 0.0933
_refine_ls_R_factor_gt 0.0602
_refine_ls_shift/su_max 0.000
_refine_ls_shift/su_mean 0.000
_refine_ls_structure_factor_coef Fsqd
_refine_ls_weighting_details 'w=1/[\s^2^(Fo^2^)+(0.0880P)^2^] where P=(Fo^2^+2Fc^2^)/3'
_refine_ls_weighting_scheme calc
_refine_ls_wR_factor_gt 0.1456
_refine_ls_wR_factor_ref 0.1716
_reflns_Friedel_coverage 0.000
_reflns_number_gt 1958
_reflns_number_total 3031
_reflns_threshold_expression 'I > 2\s(I)'
_cod_data_source_file ol502883x_si_003.cif
_cod_data_source_block ll09
_cod_depositor_comments 'Adding full bibliography for 1518297--1518298.cif.'
_cod_original_cell_volume 849.32(16)
_cod_database_code 1518297
_shelxl_version_number 2014-1
_shelx_space_group_comment
;
The symmetry employed for this shelxl refinement is uniquely defined
by the following loop, which should always be used as a source of
symmetry information in preference to the above space-group names.
They are only intended as comments.
;
_reflns_odcompleteness_completeness 99.93
_reflns_odcompleteness_iscentric 1
_reflns_odcompleteness_theta 66.97
_olex2_refinement_description
;
1. Fixed Uiso
 At 1.2 times of:
  All C(H) groups, All N(H) groups
2.a Aromatic/amide H refined with riding coordinates:
 N4(H4), C6(H6), C12(H12), C13(H13), C15(H15), C16(H16), C18(H18), C19(H19),
 C20(H20), C22(H22), C23(H23), C24(H24), C25(H25), C26(H26)
;
_olex2_submission_special_instructions 'No special instructions were received'

loop_
_space_group_symop_operation_xyz
'x, y, z'
'-x, -y, -z'

loop_
_atom_site_label
_atom_site_type_symbol
_atom_site_fract_x
_atom_site_fract_y
_atom_site_fract_z
_atom_site_U_iso_or_equiv
_atom_site_adp_type
_atom_site_occupancy
_atom_site_site_symmetry_order
_atom_site_calc_flag
_atom_site_refinement_flags_posn
F1 F 0.0755(3) 0.05016(14) 0.12041(13) 0.0622(5) Uani 1 1 d .
F2 F 0.2745(3) -0.08545(16) 0.06986(13) 0.0684(5) Uani 1 1 d .
N3 N 0.3447(3) -0.0588(2) 0.24228(19) 0.0500(6) Uani 1 1 d .
N4 N -0.1860(4) -0.2185(2) 0.1193(2) 0.0565(6) Uani 1 1 d .
H4 H -0.1232 -0.1779 0.0486 0.068 Uiso 1 1 calc R
N5 N 0.0224(3) -0.1670(2) 0.24635(18) 0.0497(6) Uani 1 1 d .
C6 C -0.1889(4) -0.2947(2) 0.4155(2) 0.0498(7) Uani 1 1 d .
H6 H -0.2442 -0.3373 0.4947 0.060 Uiso 1 1 calc R
C7 C -0.4226(4) -0.3467(2) 0.2756(2) 0.0520(7) Uani 1 1 d .
C8 C 0.1292(4) -0.1830(2) 0.4300(2) 0.0470(7) Uani 1 1 d .
C9 C -0.0103(4) -0.2139(2) 0.3717(2) 0.0469(6) Uani 1 1 d .
C10 C -0.3661(5) -0.2954(2) 0.1510(3) 0.0545(7) Uani 1 1 d .
C11 C 0.3082(4) -0.1068(2) 0.3659(2) 0.0486(7) Uani 1 1 d .
C12 C -0.0803(5) -0.1929(3) 0.6164(3) 0.0611(8) Uani 1 1 d .
H12 H -0.1778 -0.1393 0.5706 0.073 Uiso 1 1 calc R
C13 C 0.4722(4) -0.0656(3) 0.4037(3) 0.0541(7) Uani 1 1 d .
H13 H 0.4873 -0.0834 0.4821 0.065 Uiso 1 1 calc R
C14 C -0.2657(4) -0.2992(2) 0.3203(2) 0.0491(7) Uani 1 1 d .
C15 C 0.5268(4) 0.0080(3) 0.2080(3) 0.0557(7) Uani 1 1 d .
H15 H 0.5884 0.0495 0.1298 0.067 Uiso 1 1 calc R
C16 C -0.6025(5) -0.4212(3) 0.3253(3) 0.0623(8) Uani 1 1 d .
H16 H -0.6448 -0.4531 0.4066 0.075 Uiso 1 1 calc R
C17 C -0.1298(4) -0.2201(2) 0.2189(2) 0.0496(7) Uani 1 1 d .
C18 C -0.4805(5) -0.3229(3) 0.0788(3) 0.0669(9) Uani 1 1 d .
H18 H -0.4402 -0.2909 -0.0027 0.080 Uiso 1 1 calc R
C19 C 0.2357(5) -0.3105(3) 0.6313(3) 0.0642(8) Uani 1 1 d .
H19 H 0.3548 -0.3365 0.5960 0.077 Uiso 1 1 calc R
C20 C 0.6090(5) 0.0062(3) 0.3051(3) 0.0595(8) Uani 1 1 d .
H20 H 0.7327 0.0458 0.3043 0.071 Uiso 1 1 calc R
C21 C 0.0946(4) -0.2304(2) 0.5618(2) 0.0485(7) Uani 1 1 d .
C22 C -0.7185(5) -0.4478(3) 0.2532(3) 0.0743(10) Uani 1 1 d .
H22 H -0.8389 -0.4983 0.2862 0.089 Uiso 1 1 calc R
C23 C 0.0278(6) -0.3137(3) 0.8059(3) 0.0757(10) Uani 1 1 d .
H23 H 0.0055 -0.3418 0.8880 0.091 Uiso 1 1 calc R
C24 C 0.2019(6) -0.3527(3) 0.7534(3) 0.0775(10) Uani 1 1 d .
H24 H 0.2974 -0.4074 0.7999 0.093 Uiso 1 1 calc R
C25 C -0.6563(6) -0.3993(3) 0.1315(3) 0.0749(10) Uani 1 1 d .
H25 H -0.7356 -0.4190 0.0843 0.090 Uiso 1 1 calc R
C26 C -0.1122(5) -0.2341(3) 0.7380(3) 0.0728(9) Uani 1 1 d .
H26 H -0.2298 -0.2073 0.7737 0.087 Uiso 1 1 calc R
B27 B 0.1833(5) -0.0638(3) 0.1654(3) 0.0527(8) Uani 1 1 d .

loop_
_atom_site_aniso_label
_atom_site_aniso_U_11
_atom_site_aniso_U_22
_atom_site_aniso_U_33
_atom_site_aniso_U_23
_atom_site_aniso_U_13
_atom_site_aniso_U_12
F1 0.0614(10) 0.0560(10) 0.0552(10) -0.0096(8) -0.0078(8) -0.0030(8)
F2 0.0682(11) 0.0840(12) 0.0540(10) -0.0327(9) 0.0078(8) -0.0165(10)
N3 0.0426(13) 0.0539(14) 0.0496(14) -0.0191(11) 0.0006(10) -0.0074(11)
N4 0.0614(15) 0.0566(14) 0.0457(14) -0.0150(11) -0.0061(11) -0.0119(12)
N5 0.0492(14) 0.0503(13) 0.0435(13) -0.0139(11) -0.0032(10) -0.0069(11)
C6 0.0476(16) 0.0465(15) 0.0445(15) -0.0094(12) -0.0018(12) -0.0048(13)
C7 0.0512(17) 0.0425(15) 0.0580(18) -0.0160(14) -0.0088(14) -0.0047(13)
C8 0.0454(15) 0.0444(15) 0.0483(16) -0.0168(13) -0.0068(12) 0.0046(12)
C9 0.0468(16) 0.0487(15) 0.0407(15) -0.0146(12) -0.0041(12) -0.0032(12)
C10 0.0607(18) 0.0458(16) 0.0543(18) -0.0158(14) -0.0158(14) -0.0023(14)
C11 0.0437(15) 0.0500(15) 0.0498(17) -0.0194(13) -0.0025(12) -0.0009(12)
C12 0.0532(18) 0.072(2) 0.0555(18) -0.0247(16) -0.0090(14) 0.0067(15)
C13 0.0507(17) 0.0565(17) 0.0588(18) -0.0270(15) -0.0093(14) -0.0005(14)
C14 0.0497(16) 0.0446(15) 0.0466(16) -0.0122(12) -0.0066(12) -0.0048(12)
C15 0.0451(16) 0.0585(18) 0.0571(18) -0.0206(15) 0.0042(13) -0.0059(14)
C16 0.0594(19) 0.0541(18) 0.066(2) -0.0163(15) -0.0124(16) -0.0067(15)
C17 0.0496(16) 0.0495(16) 0.0467(16) -0.0166(13) -0.0080(13) -0.0021(13)
C18 0.079(2) 0.0588(19) 0.064(2) -0.0220(16) -0.0221(17) -0.0066(17)
C19 0.0590(19) 0.070(2) 0.0568(19) -0.0208(16) -0.0096(15) 0.0106(16)
C20 0.0452(16) 0.0622(18) 0.073(2) -0.0306(16) -0.0024(15) -0.0092(14)
C21 0.0455(15) 0.0503(16) 0.0477(16) -0.0180(13) -0.0080(13) -0.0018(13)
C22 0.062(2) 0.064(2) 0.089(3) -0.0209(19) -0.0180(19) -0.0150(17)
C23 0.086(3) 0.092(3) 0.0467(19) -0.0270(18) -0.0046(18) -0.008(2)
C24 0.082(2) 0.083(2) 0.055(2) -0.0149(18) -0.0209(18) 0.015(2)
C25 0.082(2) 0.065(2) 0.084(3) -0.0289(19) -0.033(2) -0.0087(19)
C26 0.070(2) 0.093(3) 0.058(2) -0.0375(19) -0.0016(17) 0.0056(19)
B27 0.054(2) 0.058(2) 0.0422(18) -0.0177(16) -0.0018(15) -0.0081(16)

loop_
_atom_type_symbol
_atom_type_description
_atom_type_scat_dispersion_real
_atom_type_scat_dispersion_imag
_atom_type_scat_source
C C 0.0181 0.0091 'International Tables Vol C Tables 4.2.6.8 and 6.1.1.4'
H H 0.0000 0.0000 'International Tables Vol C Tables 4.2.6.8 and 6.1.1.4'
B B 0.0090 0.0039 'International Tables Vol C Tables 4.2.6.8 and 6.1.1.4'
F F 0.0727 0.0534 'International Tables Vol C Tables 4.2.6.8 and 6.1.1.4'
N N 0.0311 0.0180 'International Tables Vol C Tables 4.2.6.8 and 6.1.1.4'

loop_
_geom_angle_atom_site_label_1
_geom_angle_atom_site_label_2
_geom_angle_atom_site_label_3
_geom_angle
C11 N3 B27 124.0(2)
C15 N3 C11 107.0(2)
C15 N3 B27 128.1(2)
C10 N4 H4 126.2
C17 N4 H4 126.2
C17 N4 C10 107.5(2)
C9 N5 B27 124.4(2)
C17 N5 C9 104.9(2)
C17 N5 B27 130.1(2)
C9 C6 H6 126.1
C14 C6 H6 126.1
C14 C6 C9 107.8(2)
C10 C7 C14 105.4(2)
C16 C7 C10 119.2(3)
C16 C7 C14 135.3(3)
C9 C8 C11 120.3(2)
C9 C8 C21 120.4(2)
C11 C8 C21 119.3(2)
C6 C9 N5 109.0(2)
C8 C9 N5 119.9(2)
C8 C9 C6 131.0(2)
N4 C10 C7 109.8(2)
C18 C10 N4 128.8(3)
C18 C10 C7 121.4(3)
N3 C11 C8 121.1(2)
C13 C11 N3 107.7(2)
C13 C11 C8 131.2(3)
C21 C12 H12 119.6
C26 C12 H12 119.6
C26 C12 C21 120.8(3)
C11 C13 H13 125.9
C20 C13 C11 108.1(3)
C20 C13 H13 125.9
C6 C14 C7 148.6(3)
C6 C14 C17 105.6(2)
C17 C14 C7 105.8(2)
N3 C15 H15 124.7
N3 C15 C20 110.5(3)
C20 C15 H15 124.7
C7 C16 H16 120.3
C22 C16 C7 119.5(3)
C22 C16 H16 120.3
N4 C17 C14 111.4(2)
N5 C17 N4 135.9(3)
N5 C17 C14 112.7(2)
C10 C18 H18 121.1
C25 C18 C10 117.8(3)
C25 C18 H18 121.1
C21 C19 H19 119.7
C21 C19 C24 120.5(3)
C24 C19 H19 119.7
C13 C20 H20 126.7
C15 C20 C13 106.6(3)
C15 C20 H20 126.7
C12 C21 C8 120.1(2)
C19 C21 C8 121.3(2)
C19 C21 C12 118.6(3)
C16 C22 H22 119.8
C16 C22 C25 120.3(3)
C25 C22 H22 119.8
C24 C23 H23 120.0
C26 C23 H23 120.0
C26 C23 C24 120.0(3)
C19 C24 H24 120.0
C23 C24 C19 120.0(3)
C23 C24 H24 120.0
C18 C25 C22 121.8(3)
C18 C25 H25 119.1
C22 C25 H25 119.1
C12 C26 H26 119.9
C23 C26 C12 120.2(3)
C23 C26 H26 119.9
F1 B27 N3 109.6(2)
F1 B27 N5 109.2(2)
F2 B27 F1 107.5(2)
F2 B27 N3 113.0(2)
F2 B27 N5 110.8(2)
N3 B27 N5 106.7(2)

loop_
_geom_bond_atom_site_label_1
_geom_bond_atom_site_label_2
_geom_bond_distance
F1 B27 1.412(4)
F2 B27 1.377(3)
N3 C11 1.395(3)
N3 C15 1.347(3)
N3 B27 1.515(4)
N4 H4 0.8600
N4 C10 1.404(3)
N4 C17 1.336(3)
N5 C9 1.416(3)
N5 C17 1.334(3)
N5 B27 1.539(4)
C6 H6 0.9300
C6 C9 1.414(4)
C6 C14 1.368(4)
C7 C10 1.415(4)
C7 C14 1.447(4)
C7 C16 1.384(4)
C8 C9 1.372(4)
C8 C11 1.412(3)
C8 C21 1.491(3)
C10 C18 1.379(4)
C11 C13 1.386(4)
C12 H12 0.9300
C12 C21 1.379(4)
C12 C26 1.379(4)
C13 H13 0.9300
C13 C20 1.379(4)
C14 C17 1.420(4)
C15 H15 0.9300
C15 C20 1.378(4)
C16 H16 0.9300
C16 C22 1.377(4)
C18 H18 0.9300
C18 C25 1.378(4)
C19 H19 0.9300
C19 C21 1.374(4)
C19 C24 1.383(4)
C20 H20 0.9300
C22 H22 0.9300
C22 C25 1.391(4)
C23 H23 0.9300
C23 C24 1.370(4)
C23 C26 1.359(4)
C24 H24 0.9300
C25 H25 0.9300
C26 H26 0.9300

loop_
_geom_torsion_atom_site_label_1
_geom_torsion_atom_site_label_2
_geom_torsion_atom_site_label_3
_geom_torsion_atom_site_label_4
_geom_torsion
N3 C11 C13 C20 -0.3(3)
N3 C15 C20 C13 0.4(3)
N4 C10 C18 C25 -178.4(3)
C6 C14 C17 N4 178.6(2)
C6 C14 C17 N5 -0.7(3)
C7 C10 C18 C25 1.9(4)
C7 C14 C17 N4 -1.8(3)
C7 C14 C17 N5 178.8(2)
C7 C16 C22 C25 -0.5(5)
C8 C11 C13 C20 179.5(3)
C9 N5 C17 N4 -178.3(3)
C9 N5 C17 C14 0.9(3)
C9 N5 B27 F1 -98.0(3)
C9 N5 B27 F2 143.8(2)
C9 N5 B27 N3 20.3(4)
C9 C6 C14 C7 -179.0(4)
C9 C6 C14 C17 0.2(3)
C9 C8 C11 N3 1.5(4)
C9 C8 C11 C13 -178.3(3)
C9 C8 C21 C12 -66.0(3)
C9 C8 C21 C19 114.9(3)
C10 N4 C17 N5 -179.6(3)
C10 N4 C17 C14 1.3(3)
C10 C7 C14 C6 -179.2(4)
C10 C7 C14 C17 1.6(3)
C10 C7 C16 C22 2.4(4)
C10 C18 C25 C22 0.0(5)
C11 N3 C15 C20 -0.6(3)
C11 N3 B27 F1 98.1(3)
C11 N3 B27 F2 -142.1(2)
C11 N3 B27 N5 -20.0(4)
C11 C8 C9 N5 -1.3(4)
C11 C8 C9 C6 174.6(3)
C11 C8 C21 C12 114.5(3)
C11 C8 C21 C19 -64.6(4)
C11 C13 C20 C15 0.0(3)
C14 C6 C9 N5 0.3(3)
C14 C6 C9 C8 -176.0(3)
C14 C7 C10 N4 -0.9(3)
C14 C7 C10 C18 178.8(3)
C14 C7 C16 C22 179.6(3)
C15 N3 C11 C8 -179.2(2)
C15 N3 C11 C13 0.6(3)
C15 N3 B27 F1 -69.4(3)
C15 N3 B27 F2 50.5(4)
C15 N3 B27 N5 172.5(2)
C16 C7 C10 N4 177.1(2)
C16 C7 C10 C18 -3.2(4)
C16 C7 C14 C6 3.2(7)
C16 C7 C14 C17 -176.0(3)
C16 C22 C25 C18 -0.8(5)
C17 N4 C10 C7 -0.2(3)
C17 N4 C10 C18 -179.9(3)
C17 N5 C9 C6 -0.7(3)
C17 N5 C9 C8 176.0(2)
C17 N5 B27 F1 72.7(3)
C17 N5 B27 F2 -45.5(4)
C17 N5 B27 N3 -169.0(2)
C21 C8 C9 N5 179.2(2)
C21 C8 C9 C6 -4.9(4)
C21 C8 C11 N3 -179.0(2)
C21 C8 C11 C13 1.2(4)
C21 C12 C26 C23 -0.8(5)
C21 C19 C24 C23 -0.6(5)
C24 C19 C21 C8 179.4(3)
C24 C19 C21 C12 0.2(5)
C24 C23 C26 C12 0.4(5)
C26 C12 C21 C8 -178.7(3)
C26 C12 C21 C19 0.5(5)
C26 C23 C24 C19 0.3(5)
B27 N3 C11 C8 11.0(4)
B27 N3 C11 C13 -169.1(2)
B27 N3 C15 C20 168.5(3)
B27 N5 C9 C6 171.9(2)
B27 N5 C9 C8 -11.3(4)
B27 N5 C17 N4 9.7(5)
B27 N5 C17 C14 -171.2(3)
